data_4116351
loop_
_publ_author_name
'Joulia Larionova'
'Olivier Kahn'
'St\'ephane Gohlen'
'Lahc\`ene Ouahab'
'Rodolphe Cl\'erac'

_publ_section_title
;
 Structure, Ferromagnetic Ordering, Anisotropy, and Spin Reorientation for
 the Two-Dimensional Cyano-Bridged Bimetallic Compound
 K2Mn3(H2O)6[Mo(CN)7]2.6H2O
;
_journal_name_full 'Journal of the American Chemical Society'
_journal_page_first 3349
_journal_page_last 3356
_journal_paper_doi 10.1021/ja9832717
_journal_volume 121
_journal_year 1999
_chemical_formula_sum 'C14 H24 K2 Mn3 Mo2 N14 O12'
_chemical_formula_weight 1015.37
_chemical_name_systematic
; 
 ? 
;
_space_group_IT_number 5
_symmetry_cell_setting monoclinic
_symmetry_space_group_name_Hall 'C 2y'
_symmetry_space_group_name_H-M 'C 1 2 1'
_atom_sites_solution_hydrogens geom
_atom_sites_solution_primary direct
_atom_sites_solution_secondary difmap
_audit_creation_method SHELXL-97
_cell_angle_alpha 90.00
_cell_angle_beta 96.038(17)
_cell_angle_gamma 90.00
_cell_formula_units_Z 2
_cell_length_a 31.019(12)
_cell_length_b 7.1857(12)
_cell_length_c 8.103(3)
_cell_measurement_reflns_used 25
_cell_measurement_temperature 293(2)
_cell_measurement_theta_max 12.546
_cell_measurement_theta_min 2.522
_cell_volume 1796.1(10)
_computing_cell_refinement 'Enraf-Nonius CAD4'
_computing_data_collection 'Enraf-Nonius CAD4'
_computing_data_reduction MolEN
_computing_structure_refinement 'SHELXL-97 (Sheldrick, 1997)'
_computing_structure_solution 'SHELXS-97 (Sheldrick, 1990)'
_diffrn_ambient_temperature 293(2)
_diffrn_measured_fraction_theta_full 0.499
_diffrn_measured_fraction_theta_max 0.499
_diffrn_measurement_device_type 'Enraf-Nonius CDA4'
_diffrn_measurement_method \q-2\q
_diffrn_radiation_monochromator graphite
_diffrn_radiation_source 'fine-focus sealed tube'
_diffrn_radiation_type MoK\a
_diffrn_radiation_wavelength 0.71073
_diffrn_reflns_av_R_equivalents 0.0725
_diffrn_reflns_av_sigmaI/netI 0.1533
_diffrn_reflns_limit_h_max 39
_diffrn_reflns_limit_h_min -39
_diffrn_reflns_limit_k_max 9
_diffrn_reflns_limit_k_min 0
_diffrn_reflns_limit_l_max 10
_diffrn_reflns_limit_l_min 0
_diffrn_reflns_number 2257
_diffrn_reflns_theta_full 26.95
_diffrn_reflns_theta_max 26.95
_diffrn_reflns_theta_min 1.32
_diffrn_standards_decay_% -0.5
_diffrn_standards_interval_count 250
_diffrn_standards_interval_time 60
_diffrn_standards_number 3
_exptl_absorpt_coefficient_mu 2.004
_exptl_crystal_colour black
_exptl_crystal_density_diffrn 1.877
_exptl_crystal_description plates
_exptl_crystal_F_000 998
_exptl_crystal_size_max 0.1
_exptl_crystal_size_mid 0.08
_exptl_crystal_size_min 0.02
_refine_diff_density_max 0.977
_refine_diff_density_min -1.180
_refine_diff_density_rms 0.221
_refine_ls_abs_structure_details 'Flack H D (1983), Acta Cryst. A39, 876-881'
_refine_ls_abs_structure_Flack 0.03(14)
_refine_ls_extinction_method none
_refine_ls_goodness_of_fit_ref 1.116
_refine_ls_hydrogen_treatment mixed
_refine_ls_matrix_type full
_refine_ls_number_parameters 113
_refine_ls_number_reflns 2107
_refine_ls_number_restraints 1
_refine_ls_restrained_S_all 1.116
_refine_ls_R_factor_all 0.1489
_refine_ls_R_factor_gt 0.0573
_refine_ls_shift/su_max 0.000
_refine_ls_shift/su_mean 0.000
_refine_ls_structure_factor_coef Fsqd
_refine_ls_weighting_details 'w=1/[\s^2^(Fo^2^)+(0.0548P)^2^+0.0000P] where P=(Fo^2^+2Fc^2^)/3'
_refine_ls_weighting_scheme calc
_refine_ls_wR_factor_gt 0.1218
_refine_ls_wR_factor_ref 0.1419
_reflns_number_gt 1272
_reflns_number_total 2107
_reflns_threshold_expression >2sigma(I)
_cod_data_source_file ja9832717.cif
_cod_data_source_block z2
_cod_depositor_comments
;
The following automatic conversions were performed:

'_symmetry_cell_setting' tag value 'Monoclinique' was replaced with
'monoclinic' value as specified in the replacement file
'/home/robertas/cod-tools/perl-scripts/inputs/replacement_values.lst'.

Automatic conversion script
Id: cif_fix_values 3143 2015-03-26 13:38:13Z robertas 

The following automatic conversions were performed:

'_refine_ls_weighting_scheme' value 'calc
w=1/[\s^2^(Fo^2^)+(0.0548P)^2^+0.0000P] where P=(Fo^2^+2Fc^2^)/3' was
changed to 'calc'. New tag '_refine_ls_weighting_details' was
created. The value of the new tag was set to
'w=1/[\s^2^(Fo^2^)+(0.0548P)^2^+0.0000P] where P=(Fo^2^+2Fc^2^)/3'.

Automatic conversion script
Id: cif_fix_values 3143 2015-03-26 13:38:13Z robertas 
;
_cod_original_cell_volume 1796.1(9)
_cod_database_code 4116351

loop_
_symmetry_equiv_pos_as_xyz
'x, y, z'
'-x, y, -z'
'x+1/2, y+1/2, z'
'-x+1/2, y+1/2, -z'

loop_
_atom_site_label
_atom_site_type_symbol
_atom_site_fract_x
_atom_site_fract_y
_atom_site_fract_z
_atom_site_U_iso_or_equiv
_atom_site_adp_type
_atom_site_occupancy
_atom_site_calc_flag
_atom_site_refinement_flags
Mo1 Mo 0.13035(3) -0.0180(4) 0.05151(12) 0.0108(3) Uani 1 d .
Mn1 Mn 0.0000 -0.5134(14) 1.0000 0.0172(6) Uani 1 d S
Mn2 Mn 0.14778(6) -0.5203(10) 0.5588(2) 0.0164(5) Uani 1 d .
K K 0.19472(11) 0.4826(17) 0.0913(4) 0.0424(10) Uani 1 d .
C1 C 0.0753(5) -0.187(2) 0.067(2) 0.018(4) Uiso 1 d .
C2 C 0.0767(6) 0.164(3) -0.006(2) 0.030(4) Uiso 1 d .
C3 C 0.1393(7) 0.182(3) -0.139(3) 0.013(5) Uiso 1 d .
C4 C 0.1366(6) 0.179(3) 0.256(2) 0.011(4) Uiso 1 d .
C5 C 0.1477(6) -0.205(3) 0.258(2) 0.020(5) Uiso 1 d .
C6 C 0.1465(7) -0.197(3) -0.144(3) 0.022(6) Uiso 1 d .
C7 C 0.2007(4) 0.013(3) 0.0830(15) 0.017(3) Uiso 1 d .
N1 N 0.0469(4) -0.295(2) 0.0653(18) 0.027(3) Uiso 1 d .
N2 N 0.0489(5) 0.268(2) -0.024(2) 0.035(4) Uiso 1 d .
N3 N 0.1420(5) -0.714(2) 0.755(2) 0.034(5) Uiso 1 d .
N4 N 0.1562(5) 0.275(2) 0.3665(19) 0.027(4) Uiso 1 d .
N5 N 0.1392(5) -0.309(2) 0.364(2) 0.032(4) Uiso 1 d .
N6 N 0.1572(5) -0.296(2) 0.7557(19) 0.028(4) Uiso 1 d .
N7 N 0.2370(4) -0.049(3) 0.1006(15) 0.036(4) Uiso 1 d .
O1 O -0.0002(4) -0.5918(18) 0.7274(15) 0.041(3) Uiso 1 d .
O2 O 0.2192(4) -0.4486(17) 0.5906(14) 0.037(3) Uiso 1 d .
O3 O 0.0737(4) -0.4495(17) 0.5295(14) 0.038(3) Uiso 1 d .
O1W O 0.2682(3) 0.454(2) 0.3393(13) 0.038(3) Uiso 1 d .
O2W O 0.5009(4) 0.445(2) 0.7167(15) 0.053(4) Uiso 1 d .
O3W O 0.4319(4) 0.513(3) 0.4758(16) 0.067(5) Uiso 1 d .

loop_
_atom_site_aniso_label
_atom_site_aniso_U_11
_atom_site_aniso_U_22
_atom_site_aniso_U_33
_atom_site_aniso_U_23
_atom_site_aniso_U_13
_atom_site_aniso_U_12
Mo1 0.0116(5) 0.0115(5) 0.0092(5) 0.0001(19) 0.0010(3) -0.0011(19)
Mn1 0.0133(13) 0.0129(16) 0.0253(14) 0.000 0.0020(10) 0.000
Mn2 0.0275(11) 0.0134(10) 0.0086(9) -0.001(4) 0.0034(8) 0.001(4)
K 0.043(2) 0.052(2) 0.0342(17) 0.002(7) 0.0156(15) -0.017(6)

loop_
_atom_type_symbol
_atom_type_description
_atom_type_scat_dispersion_real
_atom_type_scat_dispersion_imag
_atom_type_scat_source
C C 0.0033 0.0016 'International Tables Vol C Tables 4.2.6.8 and 6.1.1.4'
H H 0.0000 0.0000 'International Tables Vol C Tables 4.2.6.8 and 6.1.1.4'
Mo Mo -1.6832 0.6857 'International Tables Vol C Tables 4.2.6.8 and 6.1.1.4'
Mn Mn 0.3368 0.7283 'International Tables Vol C Tables 4.2.6.8 and 6.1.1.4'
N N 0.0061 0.0033 'International Tables Vol C Tables 4.2.6.8 and 6.1.1.4'
O O 0.0106 0.0060 'International Tables Vol C Tables 4.2.6.8 and 6.1.1.4'
K K 0.2009 0.2494 'International Tables Vol C Tables 4.2.6.8 and 6.1.1.4'

loop_
_geom_angle_atom_site_label_1
_geom_angle_atom_site_label_2
_geom_angle_atom_site_label_3
_geom_angle
_geom_angle_site_symmetry_1
_geom_angle_site_symmetry_3
C1 Mo1 C6 87.2(8) . .
C1 Mo1 C2 75.4(6) . .
C6 Mo1 C2 116.4(8) . .
C1 Mo1 C3 126.4(7) . .
C6 Mo1 C3 79.2(6) . .
C2 Mo1 C3 65.7(8) . .
C1 Mo1 C5 74.7(7) . .
C6 Mo1 C5 98.1(8) . .
C2 Mo1 C5 132.4(7) . .
C3 Mo1 C5 158.2(8) . .
C1 Mo1 C4 109.8(7) . .
C6 Mo1 C4 161.3(8) . .
C2 Mo1 C4 76.8(7) . .
C3 Mo1 C4 96.0(7) . .
C5 Mo1 C4 79.6(5) . .
C1 Mo1 C7 149.2(7) . .
C6 Mo1 C7 80.8(7) . .
C2 Mo1 C7 135.3(7) . .
C3 Mo1 C7 79.2(7) . .
C5 Mo1 C7 79.0(7) . .
C4 Mo1 C7 80.5(6) . .
C1 Mo1 K 152.7(5) . .
C6 Mo1 K 115.7(6) . .
C2 Mo1 K 80.9(5) . .
C3 Mo1 K 51.1(6) . .
C5 Mo1 K 113.8(5) . .
C4 Mo1 K 50.7(5) . .
C7 Mo1 K 55.2(5) . .
C1 Mo1 K 83.2(5) . 1_545
C6 Mo1 K 51.9(6) . 1_545
C2 Mo1 K 156.5(5) . 1_545
C3 Mo1 K 122.9(6) . 1_545
C5 Mo1 K 47.0(5) . 1_545
C4 Mo1 K 120.4(5) . 1_545
C7 Mo1 K 67.0(5) . 1_545
K Mo1 K 122.07(9) . 1_545
N1 Mn1 N1 87.3(9) 1_556 2_556
N1 Mn1 N2 160.7(5) 1_556 2_546
N1 Mn1 N2 95.0(5) 2_556 2_546
N1 Mn1 N2 95.0(5) 1_556 1_546
N1 Mn1 N2 160.7(5) 2_556 1_546
N2 Mn1 N2 89.2(9) 2_546 1_546
N1 Mn1 O1 110.4(5) 1_556 .
N1 Mn1 O1 90.5(5) 2_556 .
N2 Mn1 O1 88.7(6) 2_546 .
N2 Mn1 O1 70.8(5) 1_546 .
N1 Mn1 O1 90.5(5) 1_556 2_557
N1 Mn1 O1 110.4(5) 2_556 2_557
N2 Mn1 O1 70.8(5) 2_546 2_557
N2 Mn1 O1 88.7(6) 1_546 2_557
O1 Mn1 O1 151.4(8) . 2_557
N3 Mn2 N5 167.8(6) . .
N3 Mn2 N4 96.8(7) . 1_545
N5 Mn2 N4 88.0(5) . 1_545
N3 Mn2 N6 87.4(5) . .
N5 Mn2 N6 90.8(6) . .
N4 Mn2 N6 165.5(6) 1_545 .
N3 Mn2 O2 102.8(5) . .
N5 Mn2 O2 88.1(6) . .
N4 Mn2 O2 92.6(5) 1_545 .
N6 Mn2 O2 72.9(5) . .
N3 Mn2 O3 93.4(5) . .
N5 Mn2 O3 74.5(5) . .
N4 Mn2 O3 105.3(5) 1_545 .
N6 Mn2 O3 88.2(5) . .
O2 Mn2 O3 154.3(6) . .
N7 K O1W 77.9(3) 4 .
N7 K N4 139.2(6) 4 .
O1W K N4 78.2(4) . .
N7 K C5 137.4(6) 4 1_565
O1W K C5 97.1(5) . 1_565
N4 K C5 78.1(5) . 1_565
N7 K C3 90.8(5) 4 .
O1W K C3 133.5(6) . .
N4 K C3 82.4(5) . .
C5 K C3 119.7(6) 1_565 .
N7 K C4 132.4(6) 4 .
O1W K C4 95.7(5) . .
N4 K C4 22.7(4) . .
C5 K C4 90.1(4) 1_565 .
C3 K C4 59.7(5) . .
N7 K C6 93.4(5) 4 1_565
O1W K C6 137.8(6) . 1_565
N4 K C6 126.0(5) . 1_565
C5 K C6 62.0(6) 1_565 1_565
C3 K C6 87.2(4) . 1_565
C4 K C6 118.8(5) . 1_565
N7 K N6 78.4(4) 4 1_564
O1W K N6 143.5(5) . 1_564
N4 K N6 136.1(4) . 1_564
C5 K N6 82.2(5) 1_565 1_564
C3 K N6 73.9(4) . 1_564
C4 K N6 120.8(5) . 1_564
C6 K N6 20.4(4) 1_565 1_564
N7 K N5 154.0(6) 4 1_565
O1W K N5 89.8(4) . 1_565
N4 K N5 57.1(4) . 1_565
C5 K N5 21.1(5) 1_565 1_565
C3 K N5 113.9(5) . 1_565
C4 K N5 71.0(5) . 1_565
C6 K N5 80.3(5) 1_565 1_565
N6 K N5 99.8(5) 1_564 1_565
N7 K N3 81.0(4) 4 1_564
O1W K N3 145.3(6) . 1_564
N4 K N3 101.3(5) . 1_564
C5 K N3 117.0(5) 1_565 1_564
C3 K N3 20.2(4) . 1_564
C4 K N3 78.7(5) . 1_564
C6 K N3 70.4(5) 1_565 1_564
N6 K N3 54.8(4) 1_564 1_564
N5 K N3 119.5(4) 1_565 1_564
N7 K C7 81.9(5) 4 .
O1W K C7 84.3(5) . .
N4 K C7 63.2(4) . .
C5 K C7 140.3(5) 1_565 .
C3 K C7 49.3(5) . .
C4 K C7 50.5(4) . .
C6 K C7 135.8(5) 1_565 .
N6 K C7 119.1(4) 1_564 .
N5 K C7 120.0(4) 1_565 .
N3 K C7 65.5(4) 1_564 .
N7 K Mo1 106.1(5) 4 .
O1W K Mo1 109.5(5) . .
N4 K Mo1 53.2(3) . .
C5 K Mo1 115.2(4) 1_565 .
C3 K Mo1 31.1(4) . .
C4 K Mo1 31.6(3) . .
C6 K Mo1 112.6(4) 1_565 .
N6 K Mo1 103.5(3) 1_564 .
N5 K Mo1 99.6(3) 1_565 .
N3 K Mo1 51.3(3) 1_564 .
C7 K Mo1 32.0(2) . .
N1 C1 Mo1 172.6(15) . .
N2 C2 Mo1 174.2(17) . .
N3 C3 Mo1 176.3(18) 1_564 .
N3 C3 K 85.5(14) 1_564 .
Mo1 C3 K 97.8(7) . .
N4 C4 Mo1 155.8(15) . .
N4 C4 K 70.5(11) . .
Mo1 C4 K 97.7(6) . .
N5 C5 Mo1 153.0(17) . .
N5 C5 K 90.4(13) . 1_545
Mo1 C5 K 101.8(7) . 1_545
N6 C6 Mo1 176(2) 1_554 .
N6 C6 K 80.1(15) 1_554 1_545
Mo1 C6 K 96.8(8) . 1_545
N7 C7 Mo1 152.2(16) . .
N7 C7 K 115.0(13) . .
Mo1 C7 K 92.8(5) . .
C1 N1 Mn1 164.9(14) . 1_554
C2 N2 Mn1 167.0(16) . 1_564
C3 N3 Mn2 179.3(15) 1_546 .
C3 N3 K 74.4(13) 1_546 1_546
Mn2 N3 K 105.1(6) . 1_546
C4 N4 Mn2 143.8(14) . 1_565
C4 N4 K 86.8(11) . .
Mn2 N4 K 106.2(6) 1_565 .
C5 N5 Mn2 160.0(16) . .
C5 N5 K 68.5(12) . 1_545
Mn2 N5 K 97.9(6) . 1_545
C6 N6 Mn2 155.5(18) 1_556 .
C6 N6 K 79.5(15) 1_556 1_546
Mn2 N6 K 104.4(6) . 1_546
C7 N7 K 131.5(11) . 4_545

loop_
_geom_bond_atom_site_label_1
_geom_bond_atom_site_label_2
_geom_bond_distance
_geom_bond_site_symmetry_2
Mo1 C1 2.110(16) .
Mo1 C6 2.14(2) .
Mo1 C2 2.131(19) .
Mo1 C3 2.14(2) .
Mo1 C5 2.17(2) .
Mo1 C4 2.171(18) .
Mo1 C7 2.181(12) .
Mo1 K 4.110(11) .
Mo1 K 4.103(12) 1_545
Mn1 N1 2.165(16) 1_556
Mn1 N1 2.165(16) 2_556
Mn1 N2 2.209(18) 2_546
Mn1 N2 2.209(18) 1_546
Mn1 O1 2.279(13) .
Mn1 O1 2.279(13) 2_557
Mn2 N3 2.131(18) .
Mn2 N5 2.187(17) .
Mn2 N4 2.179(16) 1_545
Mn2 N6 2.265(17) .
Mn2 O2 2.261(11) .
Mn2 O3 2.341(11) .
K N7 2.766(13) 4
K O1W 2.883(11) .
K N4 3.031(17) .
K C5 3.07(2) 1_565
K C3 3.23(2) .
K C4 3.210(19) .
K C6 3.25(3) 1_565
K N6 3.258(17) 1_564
K N5 3.296(17) 1_565
K N3 3.342(18) 1_564
K C7 3.38(2) .
C1 N1 1.18(2) .
C2 N2 1.13(2) .
C3 N3 1.16(2) 1_564
C4 N4 1.24(2) .
C5 N5 1.19(2) .
C5 K 3.07(2) 1_545
C6 N6 1.15(2) 1_554
C6 K 3.25(3) 1_545
C7 N7 1.207(17) .
N1 Mn1 2.165(16) 1_554
N2 Mn1 2.209(18) 1_564
N3 C3 1.16(2) 1_546
N3 K 3.342(18) 1_546
N4 Mn2 2.179(16) 1_565
N5 K 3.296(17) 1_545
N6 C6 1.15(2) 1_556
N6 K 3.258(17) 1_546
N7 K 2.766(13) 4_545
